data_4028892
loop_
_publ_author_name
'Shine, Henry J.'
'Rangappa, Paramashivappa'
'Marx, John N.'
'Shelly, Dennis C.'
'Ould-Ely, Teyeb'
'Whitmire, Kenton H.'

_publ_section_title
;
 Adducts of Thianthrene- and Phenoxathiin Cation Radical Salts with
 Symmetrical Alkynes. Structure and Formation of Cumulenes on Alumina
 Leading to \a-Diketones, \a-Hydroxyalkynes, and \a-Acetamidoalkynes
;
_journal_issue 10
_journal_name_full 'The Journal of Organic Chemistry'
_journal_page_first 3877
_journal_page_last 3883
_journal_paper_doi 10.1021/jo050198b
_journal_volume 70
_journal_year 2005
_chemical_formula_sum 'C36 H36 B2 F8 N2 S4'
_chemical_formula_weight 798.53
_chemical_name_systematic
; 
 ? 
;
_space_group_IT_number 14
_symmetry_cell_setting monoclinic
_symmetry_space_group_name_Hall '-P 2yn'
_symmetry_space_group_name_H-M 'P 1 21/n 1'
_atom_sites_solution_hydrogens geom
_atom_sites_solution_primary direct
_atom_sites_solution_secondary difmap
_audit_creation_method SHELXL-97
_cell_angle_alpha 90.00
_cell_angle_beta 109.531(3)
_cell_angle_gamma 90.00
_cell_formula_units_Z 2
_cell_length_a 9.6373(16)
_cell_length_b 18.901(3)
_cell_length_c 11.2859(18)
_cell_measurement_reflns_used 1855
_cell_measurement_temperature 293(2)
_cell_measurement_theta_max 41.535
_cell_measurement_theta_min 4.312
_cell_volume 1937.5(5)
_computing_cell_refinement 'SHELXTL 6.10, (Bruker AXS, 2001)'
_computing_data_collection 'SHELXTL 6.10, (Bruker AXS, 2001)'
_computing_data_reduction 'SHELXTL 6.10, (Bruker AXS, 2001)'
_computing_molecular_graphics 'SHELXTL 6.10, (Bruker AXS, 2001)'
_computing_publication_material 'SHELXTL 6.10, (Bruker AXS, 2001)'
_computing_structure_refinement 'SHELXL-97 (Sheldrick, 1997)'
_computing_structure_solution 'SHELXS-97 (Sheldrick, 1990)'
_diffrn_ambient_temperature 273(2)
_diffrn_measured_fraction_theta_full 0.991
_diffrn_measured_fraction_theta_max 0.991
_diffrn_measurement_device_type 'Bruker AXS'
_diffrn_radiation_monochromator graphite
_diffrn_radiation_source 'fine-focus sealed tube'
_diffrn_radiation_type MoK\a
_diffrn_radiation_wavelength 0.71073
_diffrn_reflns_av_R_equivalents 0.1125
_diffrn_reflns_av_sigmaI/netI 0.1089
_diffrn_reflns_limit_h_max 10
_diffrn_reflns_limit_h_min -11
_diffrn_reflns_limit_k_max 22
_diffrn_reflns_limit_k_min -19
_diffrn_reflns_limit_l_max 13
_diffrn_reflns_limit_l_min -13
_diffrn_reflns_number 9947
_diffrn_reflns_theta_full 24.78
_diffrn_reflns_theta_max 24.78
_diffrn_reflns_theta_min 2.20
_exptl_absorpt_coefficient_mu 0.313
_exptl_absorpt_correction_T_max 1.000000
_exptl_absorpt_correction_T_min 0.756835
_exptl_absorpt_correction_type multi-scan
_exptl_crystal_colour colorless
_exptl_crystal_density_diffrn 1.369
_exptl_crystal_density_method 'not measured'
_exptl_crystal_description 'thin plate'
_exptl_crystal_F_000 824
_exptl_crystal_size_max 0.30
_exptl_crystal_size_mid 0.18
_exptl_crystal_size_min 0.10
_refine_diff_density_max 0.835
_refine_diff_density_min -0.438
_refine_diff_density_rms 0.083
_refine_ls_extinction_method none
_refine_ls_goodness_of_fit_ref 1.201
_refine_ls_hydrogen_treatment 'riding model'
_refine_ls_matrix_type full
_refine_ls_number_parameters 238
_refine_ls_number_reflns 3304
_refine_ls_number_restraints 0
_refine_ls_restrained_S_all 1.201
_refine_ls_R_factor_all 0.1570
_refine_ls_R_factor_gt 0.0878
_refine_ls_shift/su_max 0.000
_refine_ls_shift/su_mean 0.000
_refine_ls_structure_factor_coef Fsqd
_refine_ls_weighting_details 'calc w=1/[\s^2^(Fo^2^)+(0.1000P)^2^+0.0000P] where P=(Fo^2^+2Fc^2^)/3'
_refine_ls_weighting_scheme calc
_refine_ls_wR_factor_gt 0.2134
_refine_ls_wR_factor_ref 0.2444
_reflns_number_gt 1762
_reflns_number_total 3304
_reflns_threshold_expression >2sigma(I)
_cod_data_source_file jo050198bsup1.cif
_cod_data_source_block "'4,5-bis_5-thianthreniumyl-4-octene_2BF4'"
_cod_depositor_comments
;
The following automatic conversions were performed:

'_symmetry_cell_setting' value 'Monoclinic' changed to 'monoclinic'
according to /home/saulius/struct/CIF-dictionaries/cif_core.dic
dictionary named 'cif_core.dic' version 2.4.2 from
2011-04-26.

'_exptl_absorpt_correction_type' value 'Multi-scan'
changed to 'multi-scan' according to
/home/saulius/struct/CIF-dictionaries/cif_core.dic dictionary named
'cif_core.dic' version 2.4.2 from 2011-04-26.

Automatic conversion script
Id: cif_fix_values 1891 2012-01-12 08:04:46Z andrius 
;
_cod_original_cell_volume 1937.5(6)
_cod_original_sg_symbol_H-M P2(1)/n
_cod_database_code 4028892

loop_
_symmetry_equiv_pos_as_xyz
'x, y, z'
'-x+1/2, y+1/2, -z+1/2'
'-x, -y, -z'
'x-1/2, -y-1/2, z-1/2'

loop_
_atom_site_label
_atom_site_type_symbol
_atom_site_fract_x
_atom_site_fract_y
_atom_site_fract_z
_atom_site_U_iso_or_equiv
_atom_site_adp_type
_atom_site_occupancy
_atom_site_symmetry_multiplicity
_atom_site_calc_flag
_atom_site_refinement_flags
S1 S 0.99069(14) 0.45787(7) 0.81899(12) 0.0434(5) Uani 1 1 d .
C1 C 1.1549(6) 0.4149(3) 0.8222(5) 0.0476(14) Uani 1 1 d .
S2 S 1.25500(19) 0.53086(9) 0.71822(17) 0.0721(6) Uani 1 1 d .
C2 C 1.1670(7) 0.3457(3) 0.8622(6) 0.0639(17) Uani 1 1 d .
H2A H 1.0918 0.3251 0.8848 0.077 Uiso 1 1 calc R
C3 C 1.2900(9) 0.3068(4) 0.8689(6) 0.078(2) Uani 1 1 d .
H3A H 1.2986 0.2600 0.8957 0.094 Uiso 1 1 calc R
C4 C 1.4018(8) 0.3387(5) 0.8346(7) 0.092(3) Uani 1 1 d .
H4A H 1.4866 0.3134 0.8406 0.111 Uiso 1 1 calc R
C5 C 1.3873(7) 0.4070(4) 0.7925(6) 0.0736(19) Uani 1 1 d .
H5A H 1.4619 0.4273 0.7687 0.088 Uiso 1 1 calc R
C6 C 1.2625(6) 0.4465(3) 0.7845(5) 0.0576(16) Uani 1 1 d .
C7 C 1.0690(7) 0.5501(3) 0.6580(5) 0.0562(16) Uani 1 1 d .
C8 C 1.0282(10) 0.6012(4) 0.5648(6) 0.079(2) Uani 1 1 d .
H8A H 1.0994 0.6217 0.5369 0.095 Uiso 1 1 calc R
C9 C 0.8844(11) 0.6217(4) 0.5133(7) 0.094(3) Uani 1 1 d .
H9A H 0.8599 0.6575 0.4533 0.112 Uiso 1 1 calc R
C10 C 0.7754(9) 0.5905(4) 0.5486(7) 0.086(2) Uani 1 1 d .
H10A H 0.6781 0.6047 0.5118 0.103 Uiso 1 1 calc R
C11 C 0.8109(7) 0.5378(3) 0.6390(6) 0.0669(18) Uani 1 1 d .
H11A H 0.7373 0.5154 0.6614 0.080 Uiso 1 1 calc R
C12 C 0.9571(6) 0.5185(3) 0.6959(5) 0.0486(14) Uani 1 1 d .
C29 C 1.0377(5) 0.5104(2) 0.9624(5) 0.0376(12) Uani 1 1 d .
C30 C 1.1474(5) 0.5697(3) 0.9819(5) 0.0430(13) Uani 1 1 d .
H30A H 1.2200 0.5568 0.9435 0.052 Uiso 1 1 calc R
H30B H 1.1983 0.5756 1.0713 0.052 Uiso 1 1 calc R
C31 C 1.0762(6) 0.6409(3) 0.9261(6) 0.0581(16) Uani 1 1 d .
H31A H 1.0223 0.6346 0.8372 0.070 Uiso 1 1 calc R
H31B H 1.0063 0.6548 0.9668 0.070 Uiso 1 1 calc R
C32 C 1.1878(8) 0.6993(4) 0.9419(8) 0.098(3) Uani 1 1 d .
H32A H 1.1384 0.7420 0.9043 0.147 Uiso 1 1 calc R
H32B H 1.2573 0.6859 0.9017 0.147 Uiso 1 1 calc R
H32C H 1.2387 0.7072 1.0299 0.147 Uiso 1 1 calc R
B1 B 1.1891(11) 0.1655(5) 1.1224(11) 0.082(3) Uani 1 1 d .
F11 F 1.1867(9) 0.1917(8) 1.2281(8) 0.295(7) Uani 1 1 d .
F12 F 1.1242(8) 0.2118(4) 1.0455(8) 0.232(4) Uani 1 1 d .
F13 F 1.1202(8) 0.1096(4) 1.1205(13) 0.282(6) Uani 1 1 d .
F14 F 1.3286(5) 0.1595(3) 1.1354(5) 0.1260(18) Uani 1 1 d .
N1 N 1.6479(8) 0.5584(4) 0.8660(7) 0.111(2) Uani 1 1 d .
C40 C 1.6067(8) 0.6104(5) 0.8223(8) 0.083(2) Uani 1 1 d .
C41 C 1.5554(15) 0.6760(5) 0.7644(11) 0.138(4) Uani 1 1 d .
H413 H 1.4881 0.6964 0.8013 0.14(4) Uiso 1 1 calc R
H412 H 1.5059 0.6690 0.6761 0.10(3) Uiso 1 1 calc R
H411 H 1.6373 0.7074 0.7766 0.34(11) Uiso 1 1 calc R

loop_
_atom_site_aniso_label
_atom_site_aniso_U_11
_atom_site_aniso_U_22
_atom_site_aniso_U_33
_atom_site_aniso_U_23
_atom_site_aniso_U_13
_atom_site_aniso_U_12
S1 0.0477(9) 0.0438(8) 0.0417(8) -0.0051(7) 0.0191(7) -0.0029(6)
C1 0.048(3) 0.052(4) 0.044(4) -0.008(3) 0.019(3) 0.006(3)
S2 0.0736(12) 0.0739(12) 0.0848(13) -0.0051(10) 0.0479(10) -0.0161(8)
C2 0.080(5) 0.057(4) 0.062(4) -0.013(3) 0.032(4) 0.006(3)
C3 0.102(6) 0.061(4) 0.066(5) -0.005(4) 0.021(4) 0.027(4)
C4 0.063(5) 0.121(7) 0.081(6) -0.027(5) 0.009(4) 0.039(5)
C5 0.056(4) 0.093(6) 0.071(5) -0.014(4) 0.021(4) 0.008(4)
C6 0.051(4) 0.078(4) 0.046(4) -0.014(3) 0.019(3) 0.006(3)
C7 0.082(4) 0.049(4) 0.043(3) -0.006(3) 0.028(3) -0.004(3)
C8 0.131(7) 0.056(4) 0.063(5) 0.005(4) 0.048(5) -0.004(4)
C9 0.149(8) 0.072(5) 0.050(5) 0.007(4) 0.020(5) 0.014(5)
C10 0.095(6) 0.093(6) 0.050(5) 0.002(4) -0.002(4) 0.028(5)
C11 0.071(5) 0.070(5) 0.053(4) -0.012(4) 0.011(3) 0.007(3)
C12 0.057(4) 0.051(3) 0.035(3) -0.010(3) 0.013(3) 0.003(3)
C29 0.040(3) 0.035(3) 0.038(3) 0.002(2) 0.013(2) 0.005(2)
C30 0.043(3) 0.046(3) 0.046(3) -0.003(3) 0.022(3) -0.005(2)
C31 0.065(4) 0.048(4) 0.064(4) 0.000(3) 0.026(3) 0.000(3)
C32 0.093(5) 0.058(5) 0.132(7) 0.016(4) 0.022(5) -0.020(4)
B1 0.079(7) 0.072(6) 0.106(8) 0.031(6) 0.044(6) 0.011(5)
F11 0.229(8) 0.54(2) 0.163(7) -0.113(10) 0.132(6) -0.087(10)
F12 0.189(6) 0.219(8) 0.247(9) 0.132(7) 0.018(6) 0.065(6)
F13 0.152(6) 0.125(6) 0.60(2) 0.033(8) 0.163(9) -0.016(5)
F14 0.093(4) 0.138(4) 0.163(5) 0.015(4) 0.065(3) 0.020(3)
N1 0.105(6) 0.108(6) 0.101(6) 0.001(5) 0.009(4) 0.023(4)
C40 0.066(5) 0.082(6) 0.091(6) -0.011(5) 0.014(4) -0.003(4)
C41 0.168(10) 0.091(7) 0.132(11) 0.029(7) 0.020(9) 0.022(8)

loop_
_atom_type_symbol
_atom_type_description
_atom_type_scat_dispersion_real
_atom_type_scat_dispersion_imag
_atom_type_scat_source
C C 0.0033 0.0016 'International Tables Vol C Tables 4.2.6.8 and 6.1.1.4'
H H 0.0000 0.0000 'International Tables Vol C Tables 4.2.6.8 and 6.1.1.4'
B B 0.0013 0.0007 'International Tables Vol C Tables 4.2.6.8 and 6.1.1.4'
F F 0.0171 0.0103 'International Tables Vol C Tables 4.2.6.8 and 6.1.1.4'
S S 0.1246 0.1234 'International Tables Vol C Tables 4.2.6.8 and 6.1.1.4'
N N 0.0061 0.0033 'International Tables Vol C Tables 4.2.6.8 and 6.1.1.4'

loop_
_geom_angle_atom_site_label_1
_geom_angle_atom_site_label_2
_geom_angle_atom_site_label_3
_geom_angle
_geom_angle_site_symmetry_1
C12 S1 C1 104.1(3) .
C12 S1 C29 105.9(2) .
C1 S1 C29 106.1(2) .
C2 C1 C6 121.4(5) .
C2 C1 S1 114.9(4) .
C6 C1 S1 123.7(5) .
C7 S2 C6 104.4(3) .
C3 C2 C1 120.2(6) .
C2 C3 C4 118.9(7) .
C5 C4 C3 120.4(6) .
C4 C5 C6 121.0(7) .
C1 C6 C5 118.0(6) .
C1 C6 S2 126.6(5) .
C5 C6 S2 115.3(5) .
C8 C7 C12 118.1(6) .
C8 C7 S2 116.0(5) .
C12 C7 S2 125.8(5) .
C9 C8 C7 120.7(7) .
C8 C9 C10 121.3(7) .
C9 C10 C11 119.9(7) .
C10 C11 C12 119.5(6) .
C11 C12 C7 120.5(6) .
C11 C12 S1 115.5(5) .
C7 C12 S1 124.0(5) .
C29 C29 C30 128.7(6) 3_767
C29 C29 S1 112.0(5) 3_767
C30 C29 S1 119.3(3) .
C29 C30 C31 113.2(4) .
C32 C31 C30 112.8(5) .
F12 B1 F13 116.4(11) .
F12 B1 F11 102.3(10) .
F13 B1 F11 99.6(10) .
F12 B1 F14 113.4(8) .
F13 B1 F14 116.8(8) .
F11 B1 F14 105.2(9) .
N1 C40 C41 178.6(11) .

loop_
_geom_bond_atom_site_label_1
_geom_bond_atom_site_label_2
_geom_bond_distance
_geom_bond_site_symmetry_2
S1 C12 1.746(6) .
S1 C1 1.768(5) .
S1 C29 1.822(5) .
C1 C2 1.377(8) .
C1 C6 1.381(7) .
S2 C7 1.730(6) .
S2 C6 1.752(7) .
C2 C3 1.375(8) .
C3 C4 1.398(10) .
C4 C5 1.366(10) .
C5 C6 1.394(8) .
C7 C8 1.384(8) .
C7 C12 1.418(8) .
C8 C9 1.368(9) .
C9 C10 1.374(10) .
C10 C11 1.385(9) .
C11 C12 1.387(8) .
C29 C29 1.346(9) 3_767
C29 C30 1.506(6) .
C30 C31 1.546(7) .
C31 C32 1.510(8) .
B1 F12 1.243(10) .
B1 F13 1.245(10) .
B1 F11 1.299(11) .
B1 F14 1.307(9) .
N1 C40 1.112(9) .
C40 C41 1.412(11) .
